data_7157998
loop_
_publ_author_name
'Kong, Xiang-Kai'
'Xiong, Zhi-Min'
'Zhi, Xiang'
'Meng, Xue-Ling'
'Zhao, Jing-Feng'
'Chen, Wen'
'Zhang, Hongbin'

_publ_section_title
;
 Lewis acid mediated cyclization: synthesis of 2 spirocyclohexylindolines.
;
_journal_issue 18
_journal_name_full 'Organic &amp; biomolecular chemistry'
_journal_page_first 4043
_journal_page_last 4047
_journal_paper_doi 10.1039/d1ob00293g
_journal_volume 19
_journal_year 2021
_chemical_absolute_configuration ad
_chemical_formula_moiety 'C26 H37 N O7'
_chemical_formula_sum 'C26 H37 N O7'
_chemical_formula_weight 475.56
_space_group_crystal_system monoclinic
_space_group_IT_number 9
_space_group_name_Hall 'C -2yc'
_space_group_name_H-M_alt 'C 1 c 1'
_atom_sites_solution_hydrogens geom
_audit_block_doi 10.5517/ccdc.csd.cc26s4fl
_audit_update_record
;
2020-12-08 deposited with the CCDC.	2021-03-29 downloaded from the CCDC.
;
_cell_angle_alpha 90
_cell_angle_beta 99.0460(10)
_cell_angle_gamma 90
_cell_formula_units_Z 4
_cell_length_a 15.3793(4)
_cell_length_b 19.2972(5)
_cell_length_c 8.5773(2)
_cell_measurement_reflns_used 9950
_cell_measurement_temperature 100.(2)
_cell_measurement_theta_max 72.3280
_cell_measurement_theta_min 5.2218
_cell_volume 2513.89(11)
_computing_cell_refinement 'SAINT V8.38A (Bruker AXS Inc., 2017)'
_computing_data_collection 'Bruker Instrument Service vV6.2.9'
_computing_data_reduction 'SAINT V8.38A (Bruker AXS Inc., 2017)'
_computing_structure_refinement 'SHELXL-2017/1 (Sheldrick, 2017)'
_computing_structure_solution 'SHELXT 2014/5 (Sheldrick, 2014)'
_diffrn_ambient_temperature 100.(2)
_diffrn_detector_area_resol_mean 7.3910
_diffrn_measured_fraction_theta_full 0.991
_diffrn_measured_fraction_theta_max 0.991
_diffrn_measurement_device_type 'Bruker D8 QUEST PHOTON II'
_diffrn_radiation_monochromator 'Helixos MX multilayer Optic'
_diffrn_radiation_type 'Cu K\a'
_diffrn_radiation_wavelength 1.54178
_diffrn_reflns_av_R_equivalents 0.0257
_diffrn_reflns_av_unetI/netI 0.0253
_diffrn_reflns_limit_h_max 18
_diffrn_reflns_limit_h_min -18
_diffrn_reflns_limit_k_max 23
_diffrn_reflns_limit_k_min -21
_diffrn_reflns_limit_l_max 10
_diffrn_reflns_limit_l_min -10
_diffrn_reflns_number 14331
_diffrn_reflns_theta_full 72.32
_diffrn_reflns_theta_max 72.32
_diffrn_reflns_theta_min 7.42
_diffrn_source 'Ius Diamond'
_diffrn_source_type Microfocus
_exptl_absorpt_coefficient_mu 0.742
_exptl_absorpt_correction_T_max 0.89
_exptl_absorpt_correction_T_min 0.79
_exptl_absorpt_correction_type multi-scan
_exptl_absorpt_process_details
;
SADABS-2016/2 - Bruker AXS area detector scaling and absorption correction
;
_exptl_crystal_colour 'translucent light colourless'
_exptl_crystal_density_diffrn 1.257
_exptl_crystal_density_method 'not measured'
_exptl_crystal_description block
_exptl_crystal_F_000 1024
_exptl_crystal_size_max 0.310
_exptl_crystal_size_mid 0.290
_exptl_crystal_size_min 0.160
_refine_diff_density_max 0.367
_refine_diff_density_min -0.324
_refine_ls_abs_structure_details
;

Flack x determined using 2247 quotients [(I+)-(I-)]/[(I+)+(I-)]
(Parsons, Flack and Wagner, Acta Cryst. B69 (2013) 249-259).
;
_refine_ls_abs_structure_Flack 0.02(3)
_refine_ls_extinction_method none
_refine_ls_goodness_of_fit_ref 0.911
_refine_ls_hydrogen_treatment constr
_refine_ls_matrix_type full
_refine_ls_number_parameters 315
_refine_ls_number_reflns 4740
_refine_ls_number_restraints 2
_refine_ls_restrained_S_all 0.911
_refine_ls_R_factor_all 0.0305
_refine_ls_R_factor_gt 0.0305
_refine_ls_shift/su_max 0.001
_refine_ls_shift/su_mean 0.000
_refine_ls_structure_factor_coef Fsqd
_refine_ls_weighting_details 'w=1/[\s^2^(Fo^2^)+(0.1000P)^2^] where P=(Fo^2^+2Fc^2^)/3'
_refine_ls_weighting_scheme calc
_refine_ls_wR_factor_gt 0.0941
_refine_ls_wR_factor_ref 0.0941
_reflns_number_gt 4734
_reflns_number_total 4740
_reflns_threshold_expression 'I > 2\s(I)'
_cod_data_source_file d1ob00293g2.cif
_cod_data_source_block zhb_kxk2
_cod_depositor_comments
;
The following automatic conversions were performed:

data item '_exptl_absorpt_correction_type' value 'Multi-Scan' was
changed to 'multi-scan' in accordance with the
/home/data/users/saulius/crontab/automatic-downloads/rss-feeds/RSC/lib/dictionaries/cif_core.dic
dictionary named 'cif_core.dic' version 2.4.2 last updated on
2011-04-26.

Automatic conversion script
Id: cif_fix_values 7556 2019-12-06 15:28:31Z antanas 

 Adding full bibliography for 7157995--7158001.cif.
;
_cod_database_code 7157998

loop_
_space_group_symop_operation_xyz
'x, y, z'
'x, -y, z+1/2'
'x+1/2, y+1/2, z'
'x+1/2, -y+1/2, z+1/2'

loop_
_atom_site_type_symbol
_atom_site_label
_atom_site_fract_x
_atom_site_fract_y
_atom_site_fract_z
_atom_site_U_iso_or_equiv
_atom_site_adp_type
_atom_site_calc_flag
_atom_site_refinement_flags_adp
_atom_site_refinement_flags_occupancy
_atom_site_refinement_flags_posn
_atom_site_occupancy
_atom_site_disorder_assembly
_atom_site_disorder_group
O O1 0.44315(8) 0.76228(6) 0.56592(13) 0.0155(3) Uani d . . . 1 . .
N N1 0.57353(10) 0.60849(7) 0.32966(16) 0.0150(3) Uani d . . . 1 . .
H H20 0.565605 0.582685 0.244006 0.018 Uiso calc U . R 1 . .
O O2 0.51687(8) 0.62566(7) 0.74928(14) 0.0177(3) Uani d . . . 1 . .
O O3 0.56009(8) 0.82868(6) 0.38286(14) 0.0164(3) Uani d . . . 1 . .
O O4 0.64015(10) 0.75310(7) 0.26321(17) 0.0232(3) Uani d . . . 1 . .
O O7 0.53119(8) 0.52224(6) 0.63593(13) 0.0186(3) Uani d . . . 1 . .
O O8 0.57430(9) 0.77024(6) 0.72766(14) 0.0181(3) Uani d . . . 1 . .
C C1 0.42500(14) 0.87268(10) 0.7023(2) 0.0229(4) Uani d . . . 1 . .
H H32 0.483983 0.871538 0.765178 0.034 Uiso calc U . R 1 . .
H H31 0.385221 0.898733 0.759344 0.034 Uiso calc U . R 1 . .
H H1 0.42775 0.895226 0.600812 0.034 Uiso calc U . R 1 . .
C C2 0.39087(11) 0.79894(9) 0.67367(19) 0.0171(3) Uani d . . . 1 . .
C C3 0.52949(12) 0.75105(8) 0.6082(2) 0.0150(3) Uani d . . . 1 . .
C C4 0.56756(11) 0.71201(8) 0.47716(18) 0.0129(3) Uani d . . . 1 . .
C C5 0.50687(11) 0.65445(8) 0.38068(19) 0.0133(3) Uani d . . . 1 . .
O O5 0.27400(9) 0.63590(7) 0.28618(16) 0.0238(3) Uani d . . . 1 . .
C C6 0.44850(11) 0.61346(8) 0.48502(18) 0.0140(3) Uani d . . . 1 . .
H H28 0.406466 0.646901 0.522066 0.017 Uiso calc U . R 1 . .
C C7 0.50361(11) 0.58087(9) 0.63002(18) 0.0149(3) Uani d . . . 1 . .
C C8 0.58104(13) 0.60591(10) 0.8851(2) 0.0213(4) Uani d . . . 1 . .
H H30 0.561063 0.563827 0.932726 0.032 Uiso calc U . R 1 . .
H H2 0.587324 0.643501 0.962893 0.032 Uiso calc U . R 1 . .
H H29 0.637986 0.597107 0.851202 0.032 Uiso calc U . R 1 . .
C C9 0.29860(13) 0.79885(11) 0.5800(2) 0.0260(4) Uani d . . . 1 . .
H H34 0.297687 0.826479 0.483915 0.039 Uiso calc U . R 1 . .
H H33 0.257568 0.818865 0.644276 0.039 Uiso calc U . R 1 . .
H H3 0.280927 0.751155 0.551388 0.039 Uiso calc U . R 1 . .
C C10 0.39409(14) 0.75774(10) 0.8260(2) 0.0235(4) Uani d . . . 1 . .
H H6 0.375295 0.709964 0.800814 0.035 Uiso calc U . R 1 . .
H H5 0.354645 0.779045 0.891528 0.035 Uiso calc U . R 1 . .
H H4 0.454404 0.757696 0.883587 0.035 Uiso calc U . R 1 . .
C C11 0.59371(11) 0.76648(8) 0.35975(19) 0.0145(3) Uani d . . . 1 . .
C C12 0.58263(12) 0.88872(9) 0.2894(2) 0.0183(4) Uani d . . . 1 . .
C C13 0.68166(13) 0.90064(10) 0.3204(3) 0.0282(4) Uani d . . . 1 . .
H H7 0.701759 0.90383 0.434351 0.042 Uiso calc U . R 1 . .
H H8 0.695549 0.943871 0.269582 0.042 Uiso calc U . R 1 . .
H H9 0.711447 0.861901 0.277026 0.042 Uiso calc U . R 1 . .
C C14 0.53464(14) 0.94796(10) 0.3569(2) 0.0259(4) Uani d . . . 1 . .
H H12 0.471005 0.939821 0.334346 0.039 Uiso calc U . R 1 . .
H H10 0.548633 0.991705 0.308368 0.039 Uiso calc U . R 1 . .
H H11 0.553417 0.950451 0.47135 0.039 Uiso calc U . R 1 . .
C C15 0.54591(13) 0.87732(11) 0.1164(2) 0.0238(4) Uani d . . . 1 . .
H H15 0.575996 0.83797 0.076075 0.036 Uiso calc U . R 1 . .
H H14 0.555361 0.919051 0.0561 0.036 Uiso calc U . R 1 . .
H H13 0.4827 0.867587 0.10527 0.036 Uiso calc U . R 1 . .
C C16 0.65048(11) 0.61216(8) 0.43715(19) 0.0141(3) Uani d . . . 1 . .
C C17 0.65169(11) 0.67087(8) 0.53286(19) 0.0134(3) Uani d . . . 1 . .
C C18 0.72505(12) 0.68682(9) 0.64296(19) 0.0169(3) Uani d . . . 1 . .
H H16 0.726692 0.727679 0.705126 0.02 Uiso calc U . R 1 . .
C C19 0.79654(12) 0.64114(10) 0.6600(2) 0.0200(3) Uani d . . . 1 . .
H H17 0.847133 0.650664 0.735789 0.024 Uiso calc U . R 1 . .
C C20 0.79421(13) 0.58167(10) 0.5668(2) 0.0212(4) Uani d . . . 1 . .
H H18 0.843094 0.550957 0.581108 0.025 Uiso calc U . R 1 . .
C C21 0.72166(12) 0.56648(9) 0.4531(2) 0.0188(3) Uani d . . . 1 . .
H H19 0.720667 0.526379 0.388623 0.023 Uiso calc U . R 1 . .
C C22 0.39456(11) 0.55693(8) 0.38727(19) 0.0170(3) Uani d . . . 1 . .
H H26 0.435062 0.522565 0.351784 0.02 Uiso calc U . R 1 . .
H H27 0.357429 0.532584 0.454258 0.02 Uiso calc U . R 1 . .
C C23 0.33580(12) 0.58768(9) 0.2432(2) 0.0191(4) Uani d . . . 1 . .
H H21 0.303755 0.54947 0.179485 0.023 Uiso calc U . R 1 . .
C C25 0.39077(12) 0.62761(10) 0.14168(19) 0.0200(4) Uani d . . . 1 . .
H H25 0.351544 0.649237 0.05234 0.024 Uiso calc U . R 1 . .
H H22 0.430547 0.595208 0.097682 0.024 Uiso calc U . R 1 . .
C C26 0.44560(12) 0.68404(9) 0.23742(19) 0.0165(3) Uani d . . . 1 . .
H H24 0.40547 0.718329 0.274298 0.02 Uiso calc U . R 1 . .
H H23 0.481388 0.708466 0.168223 0.02 Uiso calc U . R 1 . .
C C24 0.20412(16) 0.60551(13) 0.3504(3) 0.0378(5) Uani d . . . 1 . .
H H35 0.166281 0.642 0.382484 0.057 Uiso calc U . R 1 . .
H H36 0.227955 0.577501 0.442622 0.057 Uiso calc U . R 1 . .
H H37 0.169573 0.5759 0.270885 0.057 Uiso calc U . R 1 . .

loop_
_atom_site_aniso_label
_atom_site_aniso_U_11
_atom_site_aniso_U_22
_atom_site_aniso_U_33
_atom_site_aniso_U_12
_atom_site_aniso_U_13
_atom_site_aniso_U_23
O1 0.0175(6) 0.0166(5) 0.0135(5) 0.0030(4) 0.0053(4) -0.0009(4)
N1 0.0178(7) 0.0119(7) 0.0152(6) 0.0011(5) 0.0019(5) -0.0028(5)
O2 0.0225(6) 0.0163(6) 0.0137(5) 0.0010(4) 0.0006(5) 0.0011(4)
O3 0.0203(6) 0.0121(6) 0.0174(5) -0.0001(4) 0.0046(4) 0.0034(4)
O4 0.0310(8) 0.0154(6) 0.0264(7) 0.0024(5) 0.0152(5) 0.0033(5)
O7 0.0234(6) 0.0143(6) 0.0175(6) 0.0010(5) 0.0013(5) 0.0031(4)
O8 0.0199(6) 0.0169(6) 0.0173(6) 0.0003(5) 0.0018(4) -0.0039(4)
C1 0.0301(10) 0.0164(8) 0.0244(9) 0.0041(7) 0.0107(7) -0.0013(6)
C2 0.0185(8) 0.0185(8) 0.0163(7) 0.0041(6) 0.0089(6) 0.0007(6)
C3 0.0181(8) 0.0121(7) 0.0153(7) 0.0000(6) 0.0038(6) 0.0013(6)
C4 0.0147(7) 0.0113(7) 0.0127(7) 0.0002(6) 0.0026(5) -0.0006(6)
C5 0.0153(8) 0.0113(7) 0.0135(7) -0.0007(6) 0.0027(6) 0.0010(6)
O5 0.0193(7) 0.0220(6) 0.0305(7) 0.0015(5) 0.0055(5) 0.0042(5)
C6 0.0149(8) 0.0123(7) 0.0145(7) 0.0004(6) 0.0017(6) 0.0021(6)
C7 0.0156(8) 0.0155(7) 0.0143(7) -0.0017(6) 0.0043(6) 0.0021(6)
C8 0.0266(9) 0.0227(9) 0.0129(7) -0.0008(7) -0.0021(6) 0.0024(6)
C9 0.0183(9) 0.0360(10) 0.0248(8) 0.0045(8) 0.0068(7) 0.0000(8)
C10 0.0299(10) 0.0248(9) 0.0179(8) 0.0037(7) 0.0107(7) 0.0016(6)
C11 0.0177(8) 0.0111(7) 0.0143(7) -0.0012(6) 0.0017(5) 0.0002(6)
C12 0.0199(9) 0.0111(8) 0.0244(8) -0.0016(6) 0.0054(7) 0.0050(6)
C13 0.0196(10) 0.0209(9) 0.0439(11) -0.0057(7) 0.0046(8) -0.0001(8)
C14 0.0314(10) 0.0130(9) 0.0357(10) 0.0008(7) 0.0123(8) 0.0024(7)
C15 0.0244(10) 0.0272(10) 0.0199(9) 0.0014(7) 0.0039(7) 0.0087(7)
C16 0.0149(8) 0.0131(7) 0.0150(7) -0.0010(6) 0.0043(6) 0.0007(6)
C17 0.0147(8) 0.0124(7) 0.0135(7) -0.0004(6) 0.0038(6) 0.0013(5)
C18 0.0160(8) 0.0179(8) 0.0168(7) -0.0015(6) 0.0028(6) -0.0011(6)
C19 0.0160(8) 0.0234(9) 0.0201(8) -0.0002(6) 0.0014(6) 0.0006(7)
C20 0.0163(8) 0.0210(8) 0.0269(9) 0.0040(6) 0.0054(6) 0.0010(7)
C21 0.0185(8) 0.0139(8) 0.0247(8) 0.0007(6) 0.0058(6) -0.0015(6)
C22 0.0181(8) 0.0137(7) 0.0183(8) -0.0005(6) -0.0002(6) 0.0018(6)
C23 0.0166(9) 0.0178(8) 0.0213(8) -0.0021(6) -0.0018(6) 0.0004(6)
C25 0.0219(9) 0.0222(8) 0.0146(8) -0.0031(6) -0.0011(6) 0.0021(6)
C26 0.0191(8) 0.0165(8) 0.0134(7) 0.0005(6) 0.0012(6) 0.0032(6)
C24 0.0259(11) 0.0348(12) 0.0565(14) 0.0077(8) 0.0186(10) 0.0176(11)

loop_
_atom_type_symbol
_atom_type_description
_atom_type_scat_dispersion_real
_atom_type_scat_dispersion_imag
_atom_type_scat_source
C C 0.0181 0.0091 'International Tables Vol C Tables 4.2.6.8 and 6.1.1.4'
H H 0.0000 0.0000 'International Tables Vol C Tables 4.2.6.8 and 6.1.1.4'
O O 0.0492 0.0322 'International Tables Vol C Tables 4.2.6.8 and 6.1.1.4'
N N 0.0311 0.0180 'International Tables Vol C Tables 4.2.6.8 and 6.1.1.4'

loop_
_geom_angle_atom_site_label_1
_geom_angle_atom_site_label_2
_geom_angle_atom_site_label_3
_geom_angle_site_symmetry_1
_geom_angle_site_symmetry_3
_geom_angle
_geom_angle_publ_flag
C3 O1 C2 . . 121.09(13) ?
C16 N1 C5 . . 109.49(13) ?
C16 N1 H20 . . 125.3 ?
C5 N1 H20 . . 125.3 ?
C7 O2 C8 . . 116.64(14) ?
C11 O3 C12 . . 119.64(13) ?
C2 C1 H32 . . 109.5 ?
C2 C1 H31 . . 109.5 ?
H32 C1 H31 . . 109.5 ?
C2 C1 H1 . . 109.5 ?
H32 C1 H1 . . 109.5 ?
H31 C1 H1 . . 109.5 ?
O1 C2 C9 . . 102.80(13) ?
O1 C2 C1 . . 109.67(13) ?
C9 C2 C1 . . 110.88(16) ?
O1 C2 C10 . . 109.57(13) ?
C9 C2 C10 . . 110.80(15) ?
C1 C2 C10 . . 112.67(15) ?
O8 C3 O1 . . 126.43(16) ?
O8 C3 C4 . . 122.68(16) ?
O1 C3 C4 . . 110.82(15) ?
C17 C4 C3 . . 115.16(14) ?
C17 C4 C11 . . 105.16(13) ?
C3 C4 C11 . . 108.00(13) ?
C17 C4 C5 . . 101.40(13) ?
C3 C4 C5 . . 117.36(14) ?
C11 C4 C5 . . 108.97(12) ?
N1 C5 C26 . . 110.74(13) ?
N1 C5 C6 . . 110.58(13) ?
C26 C5 C6 . . 107.95(13) ?
N1 C5 C4 . . 101.27(12) ?
C26 C5 C4 . . 113.03(13) ?
C6 C5 C4 . . 113.19(12) ?
C24 O5 C23 . . 114.29(15) ?
C7 C6 C22 . . 109.57(13) ?
C7 C6 C5 . . 112.13(13) ?
C22 C6 C5 . . 110.68(13) ?
C7 C6 H28 . . 108.1 ?
C22 C6 H28 . . 108.1 ?
C5 C6 H28 . . 108.1 ?
O7 C7 O2 . . 124.51(15) ?
O7 C7 C6 . . 124.55(15) ?
O2 C7 C6 . . 110.93(14) ?
O2 C8 H30 . . 109.5 ?
O2 C8 H2 . . 109.5 ?
H30 C8 H2 . . 109.5 ?
O2 C8 H29 . . 109.5 ?
H30 C8 H29 . . 109.5 ?
H2 C8 H29 . . 109.5 ?
C2 C9 H34 . . 109.5 ?
C2 C9 H33 . . 109.5 ?
H34 C9 H33 . . 109.5 ?
C2 C9 H3 . . 109.5 ?
H34 C9 H3 . . 109.5 ?
H33 C9 H3 . . 109.5 ?
C2 C10 H6 . . 109.5 ?
C2 C10 H5 . . 109.5 ?
H6 C10 H5 . . 109.5 ?
C2 C10 H4 . . 109.5 ?
H6 C10 H4 . . 109.5 ?
H5 C10 H4 . . 109.5 ?
O4 C11 O3 . . 125.52(15) ?
O4 C11 C4 . . 122.94(15) ?
O3 C11 C4 . . 111.52(14) ?
O3 C12 C15 . . 109.44(14) ?
O3 C12 C13 . . 109.70(15) ?
C15 C12 C13 . . 113.59(16) ?
O3 C12 C14 . . 102.30(14) ?
C15 C12 C14 . . 110.61(16) ?
C13 C12 C14 . . 110.60(16) ?
C12 C13 H7 . . 109.5 ?
C12 C13 H8 . . 109.5 ?
H7 C13 H8 . . 109.5 ?
C12 C13 H9 . . 109.5 ?
H7 C13 H9 . . 109.5 ?
H8 C13 H9 . . 109.5 ?
C12 C14 H12 . . 109.5 ?
C12 C14 H10 . . 109.5 ?
H12 C14 H10 . . 109.5 ?
C12 C14 H11 . . 109.5 ?
H12 C14 H11 . . 109.5 ?
H10 C14 H11 . . 109.5 ?
C12 C15 H15 . . 109.5 ?
C12 C15 H14 . . 109.5 ?
H15 C15 H14 . . 109.5 ?
C12 C15 H13 . . 109.5 ?
H15 C15 H13 . . 109.5 ?
H14 C15 H13 . . 109.5 ?
N1 C16 C21 . . 127.52(16) ?
N1 C16 C17 . . 111.36(15) ?
C21 C16 C17 . . 121.11(16) ?
C18 C17 C16 . . 120.93(15) ?
C18 C17 C4 . . 130.93(15) ?
C16 C17 C4 . . 107.75(13) ?
C17 C18 C19 . . 118.24(16) ?
C17 C18 H16 . . 120.9 ?
C19 C18 H16 . . 120.9 ?
C20 C19 C18 . . 120.60(17) ?
C20 C19 H17 . . 119.7 ?
C18 C19 H17 . . 119.7 ?
C21 C20 C19 . . 121.31(17) ?
C21 C20 H18 . . 119.3 ?
C19 C20 H18 . . 119.3 ?
C20 C21 C16 . . 117.76(16) ?
C20 C21 H19 . . 121.1 ?
C16 C21 H19 . . 121.1 ?
C23 C22 C6 . . 111.39(14) ?
C23 C22 H26 . . 109.3 ?
C6 C22 H26 . . 109.3 ?
C23 C22 H27 . . 109.3 ?
C6 C22 H27 . . 109.3 ?
H26 C22 H27 . . 108.0 ?
O5 C23 C25 . . 105.82(14) ?
O5 C23 C22 . . 112.23(14) ?
C25 C23 C22 . . 110.41(14) ?
O5 C23 H21 . . 109.4 ?
C25 C23 H21 . . 109.4 ?
C22 C23 H21 . . 109.4 ?
C23 C25 C26 . . 111.27(14) ?
C23 C25 H25 . . 109.4 ?
C26 C25 H25 . . 109.4 ?
C23 C25 H22 . . 109.4 ?
C26 C25 H22 . . 109.4 ?
H25 C25 H22 . . 108.0 ?
C25 C26 C5 . . 112.38(14) ?
C25 C26 H24 . . 109.1 ?
C5 C26 H24 . . 109.1 ?
C25 C26 H23 . . 109.1 ?
C5 C26 H23 . . 109.1 ?
H24 C26 H23 . . 107.9 ?
O5 C24 H35 . . 109.5 ?
O5 C24 H36 . . 109.5 ?
H35 C24 H36 . . 109.5 ?
O5 C24 H37 . . 109.5 ?
H35 C24 H37 . . 109.5 ?
H36 C24 H37 . . 109.5 ?

loop_
_geom_bond_atom_site_label_1
_geom_bond_atom_site_label_2
_geom_bond_site_symmetry_2
_geom_bond_distance
_geom_bond_publ_flag
O1 C3 . 1.338(2) ?
O1 C2 . 1.4949(18) ?
N1 C16 . 1.383(2) ?
N1 C5 . 1.473(2) ?
N1 H20 . 0.88 ?
O2 C7 . 1.330(2) ?
O2 C8 . 1.454(2) ?
O3 C11 . 1.334(2) ?
O3 C12 . 1.4805(19) ?
O4 C11 . 1.203(2) ?
O7 C7 . 1.206(2) ?
O8 C3 . 1.200(2) ?
C1 C2 . 1.523(3) ?
C1 H32 . 0.98 ?
C1 H31 . 0.98 ?
C1 H1 . 0.98 ?
C2 C9 . 1.517(3) ?
C2 C10 . 1.524(2) ?
C3 C4 . 1.543(2) ?
C4 C17 . 1.529(2) ?
C4 C11 . 1.552(2) ?
C4 C5 . 1.596(2) ?
C5 C26 . 1.536(2) ?
C5 C6 . 1.576(2) ?
O5 C24 . 1.410(3) ?
O5 C23 . 1.420(2) ?
C6 C7 . 1.526(2) ?
C6 C22 . 1.537(2) ?
C6 H28 . 1.0 ?
C8 H30 . 0.98 ?
C8 H2 . 0.98 ?
C8 H29 . 0.98 ?
C9 H34 . 0.98 ?
C9 H33 . 0.98 ?
C9 H3 . 0.98 ?
C10 H6 . 0.98 ?
C10 H5 . 0.98 ?
C10 H4 . 0.98 ?
C12 C15 . 1.519(3) ?
C12 C13 . 1.522(3) ?
C12 C14 . 1.523(2) ?
C13 H7 . 0.98 ?
C13 H8 . 0.98 ?
C13 H9 . 0.98 ?
C14 H12 . 0.98 ?
C14 H10 . 0.98 ?
C14 H11 . 0.98 ?
C15 H15 . 0.98 ?
C15 H14 . 0.98 ?
C15 H13 . 0.98 ?
C16 C21 . 1.395(2) ?
C16 C17 . 1.397(2) ?
C17 C18 . 1.387(2) ?
C18 C19 . 1.399(3) ?
C18 H16 . 0.95 ?
C19 C20 . 1.396(3) ?
C19 H17 . 0.95 ?
C20 C21 . 1.392(3) ?
C20 H18 . 0.95 ?
C21 H19 . 0.95 ?
C22 C23 . 1.531(2) ?
C22 H26 . 0.99 ?
C22 H27 . 0.99 ?
C23 C25 . 1.516(2) ?
C23 H21 . 1.0 ?
C25 C26 . 1.534(2) ?
C25 H25 . 0.99 ?
C25 H22 . 0.99 ?
C26 H24 . 0.99 ?
C26 H23 . 0.99 ?
C24 H35 . 0.98 ?
C24 H36 . 0.98 ?
C24 H37 . 0.98 ?

loop_
_geom_hbond_atom_site_label_D
_geom_hbond_atom_site_label_H
_geom_hbond_atom_site_label_A
_geom_hbond_site_symmetry_A
_geom_hbond_distance_DH
_geom_hbond_distance_HA
_geom_hbond_distance_DA
_geom_hbond_angle_DHA
_geom_hbond_publ_flag
N1 H20 O7 2_564 0.88 2.26 3.0347(17) 147.6 ?
C1 H32 O8 . 0.98 2.45 3.012(2) 116.2 ?
C6 H28 O1 . 1.00 2.31 2.959(2) 121.3 ?
C8 H30 O7 2_565 0.98 2.50 3.443(2) 160.8 ?
C9 H33 O4 4_465 0.98 2.61 3.258(2) 123.8 ?
C10 H4 O8 . 0.98 2.45 3.031(2) 117.3 ?
C13 H9 O4 . 0.98 2.36 2.942(2) 117.1 ?
C15 H15 O4 . 0.98 2.39 2.976(2) 117.5 ?
C26 H24 O1 . 0.99 2.62 3.202(2) 117.8 ?
C26 H23 O4 . 0.99 2.60 3.251(2) 123.6 ?
C24 H35 O8 4_464 0.98 2.46 3.191(3) 131.3 ?

loop_
_geom_torsion_atom_site_label_1
_geom_torsion_atom_site_label_2
_geom_torsion_atom_site_label_3
_geom_torsion_atom_site_label_4
_geom_torsion_site_symmetry_1
_geom_torsion_site_symmetry_2
_geom_torsion_site_symmetry_3
_geom_torsion_site_symmetry_4
_geom_torsion
_geom_torsion_publ_flag
C3 O1 C2 C9 . . . . -179.17(14) ?
C3 O1 C2 C1 . . . . 62.84(19) ?
C3 O1 C2 C10 . . . . -61.32(19) ?
C2 O1 C3 O8 . . . . -3.2(2) ?
C2 O1 C3 C4 . . . . 179.62(13) ?
O8 C3 C4 C17 . . . . 26.8(2) ?
O1 C3 C4 C17 . . . . -155.96(13) ?
O8 C3 C4 C11 . . . . -90.38(19) ?
O1 C3 C4 C11 . . . . 86.89(16) ?
O8 C3 C4 C5 . . . . 146.04(16) ?
O1 C3 C4 C5 . . . . -36.68(19) ?
C16 N1 C5 C26 . . . . 148.18(14) ?
C16 N1 C5 C6 . . . . -92.20(15) ?
C16 N1 C5 C4 . . . . 28.04(15) ?
C17 C4 C5 N1 . . . . -27.52(14) ?
C3 C4 C5 N1 . . . . -153.86(13) ?
C11 C4 C5 N1 . . . . 83.06(15) ?
C17 C4 C5 C26 . . . . -146.01(13) ?
C3 C4 C5 C26 . . . . 87.64(17) ?
C11 C4 C5 C26 . . . . -35.44(18) ?
C17 C4 C5 C6 . . . . 90.86(14) ?
C3 C4 C5 C6 . . . . -35.48(19) ?
C11 C4 C5 C6 . . . . -158.56(13) ?
N1 C5 C6 C7 . . . . 57.84(17) ?
C26 C5 C6 C7 . . . . 179.13(13) ?
C4 C5 C6 C7 . . . . -54.99(17) ?
N1 C5 C6 C22 . . . . -64.84(17) ?
C26 C5 C6 C22 . . . . 56.44(16) ?
C4 C5 C6 C22 . . . . -177.67(14) ?
C8 O2 C7 O7 . . . . 10.9(2) ?
C8 O2 C7 C6 . . . . -169.39(14) ?
C22 C6 C7 O7 . . . . 29.3(2) ?
C5 C6 C7 O7 . . . . -93.98(19) ?
C22 C6 C7 O2 . . . . -150.42(14) ?
C5 C6 C7 O2 . . . . 86.27(16) ?
C12 O3 C11 O4 . . . . -2.7(3) ?
C12 O3 C11 C4 . . . . 175.89(13) ?
C17 C4 C11 O4 . . . . 41.9(2) ?
C3 C4 C11 O4 . . . . 165.34(17) ?
C5 C4 C11 O4 . . . . -66.2(2) ?
C17 C4 C11 O3 . . . . -136.70(14) ?
C3 C4 C11 O3 . . . . -13.3(2) ?
C5 C4 C11 O3 . . . . 115.25(15) ?
C11 O3 C12 C15 . . . . 65.0(2) ?
C11 O3 C12 C13 . . . . -60.3(2) ?
C11 O3 C12 C14 . . . . -177.72(15) ?
C5 N1 C16 C21 . . . . 164.31(16) ?
C5 N1 C16 C17 . . . . -17.26(18) ?
N1 C16 C17 C18 . . . . -176.25(14) ?
C21 C16 C17 C18 . . . . 2.3(2) ?
N1 C16 C17 C4 . . . . -2.62(18) ?
C21 C16 C17 C4 . . . . 175.92(15) ?
C3 C4 C17 C18 . . . . -40.3(2) ?
C11 C4 C17 C18 . . . . 78.5(2) ?
C5 C4 C17 C18 . . . . -168.07(16) ?
C3 C4 C17 C16 . . . . 146.95(14) ?
C11 C4 C17 C16 . . . . -94.30(15) ?
C5 C4 C17 C16 . . . . 19.17(15) ?
C16 C17 C18 C19 . . . . -2.5(2) ?
C4 C17 C18 C19 . . . . -174.41(16) ?
C17 C18 C19 C20 . . . . 0.9(3) ?
C18 C19 C20 C21 . . . . 0.8(3) ?
C19 C20 C21 C16 . . . . -1.0(3) ?
N1 C16 C21 C20 . . . . 177.79(16) ?
C17 C16 C21 C20 . . . . -0.5(2) ?
C7 C6 C22 C23 . . . . 178.10(14) ?
C5 C6 C22 C23 . . . . -57.73(18) ?
C24 O5 C23 C25 . . . . 166.24(18) ?
C24 O5 C23 C22 . . . . -73.3(2) ?
C6 C22 C23 O5 . . . . -60.91(19) ?
C6 C22 C23 C25 . . . . 56.9(2) ?
O5 C23 C25 C26 . . . . 65.67(18) ?
C22 C23 C25 C26 . . . . -56.0(2) ?
C23 C25 C26 C5 . . . . 57.8(2) ?
N1 C5 C26 C25 . . . . 64.55(18) ?
C6 C5 C26 C25 . . . . -56.63(18) ?
C4 C5 C26 C25 . . . . 177.39(14) ?
